data_2105166
loop_
_publ_author_name
'Tutughamiarso, Maya'
'Egert, Ernst'

_publ_section_title
;
 Cocrystals of 5-fluorocytosine. II. Coformers with variable
 hydrogen-bonding sites
;
_journal_coeditor_code GP5053
_journal_issue 4
_journal_name_full 'Acta Crystallographica Section B'
_journal_page_first 444
_journal_page_last 452
_journal_paper_doi 10.1107/S0108768112029977
_journal_volume 68
_journal_year 2012
_chemical_formula_moiety 'C4 H4 F N3 O, C2 H5 N3 O2, C2 H6 O S'
_chemical_formula_sum 'C8 H15 F N6 O4 S'
_chemical_formula_weight 310.32
_chemical_name_systematic ?
_space_group_IT_number 2
_symmetry_cell_setting triclinic
_symmetry_space_group_name_Hall '-P 1'
_symmetry_space_group_name_H-M 'P -1'
_atom_sites_solution_hydrogens geom
_atom_sites_solution_primary direct
_atom_sites_solution_secondary difmap
_audit_creation_method SHELXL-97
_cell_angle_alpha 111.163(15)
_cell_angle_beta 96.337(15)
_cell_angle_gamma 105.703(16)
_cell_formula_units_Z 2
_cell_length_a 8.4065(17)
_cell_length_b 8.9045(18)
_cell_length_c 10.6441(19)
_cell_measurement_reflns_used 4300
_cell_measurement_temperature 173(2)
_cell_measurement_theta_max 25.87
_cell_measurement_theta_min 3.39
_cell_volume 695.8(3)
_computing_cell_refinement 'X-Area (Stoe & Cie, 2001)'
_computing_data_collection 'X-Area (Stoe & Cie, 2001)'
_computing_data_reduction 'X-Area (Stoe & Cie, 2001)'
_computing_molecular_graphics 'Mercury (Macrae et al., 2008) and XP (Sheldrick, 2008);'
_computing_structure_refinement 'SHELXL97 (Sheldrick, 2008)'
_computing_structure_solution 'SHELXS97 (Sheldrick, 2008)'
_diffrn_ambient_temperature 173(2)
_diffrn_measured_fraction_theta_full 0.998
_diffrn_measured_fraction_theta_max 0.982
_diffrn_measurement_device_type 'STOE IPDS II two-circle-diffractometer'
_diffrn_measurement_method \w
_diffrn_radiation_monochromator graphite
_diffrn_radiation_source 'fine-focus sealed tube'
_diffrn_radiation_type MoK\a
_diffrn_radiation_wavelength 0.71073
_diffrn_reflns_av_R_equivalents 0.1437
_diffrn_reflns_av_sigmaI/netI 0.1509
_diffrn_reflns_limit_h_max 10
_diffrn_reflns_limit_h_min -10
_diffrn_reflns_limit_k_max 10
_diffrn_reflns_limit_k_min -9
_diffrn_reflns_limit_l_max 12
_diffrn_reflns_limit_l_min -12
_diffrn_reflns_number 4530
_diffrn_reflns_theta_full 25.00
_diffrn_reflns_theta_max 25.74
_diffrn_reflns_theta_min 3.38
_diffrn_standards_number 0
_exptl_absorpt_coefficient_mu 0.268
_exptl_absorpt_correction_T_max 0.9483
_exptl_absorpt_correction_T_min 0.8557
_exptl_absorpt_correction_type multi-scan
_exptl_absorpt_process_details 'MULABS (Blessing, 1995; Spek, 2009)'
_exptl_crystal_colour yellow
_exptl_crystal_density_diffrn 1.481
_exptl_crystal_density_method 'not measured'
_exptl_crystal_description needle
_exptl_crystal_F_000 324
_exptl_crystal_size_max 0.60
_exptl_crystal_size_mid 0.30
_exptl_crystal_size_min 0.20
_refine_diff_density_max 0.619
_refine_diff_density_min -0.852
_refine_ls_extinction_coef 0.07(2)
_refine_ls_extinction_expression Fc^*^=kFc[1+0.001xFc^2^\l^3^/sin(2\q)]^-1/4^
_refine_ls_extinction_method SHELXL
_refine_ls_goodness_of_fit_ref 0.970
_refine_ls_hydrogen_treatment mixed
_refine_ls_matrix_type full
_refine_ls_number_parameters 208
_refine_ls_number_reflns 2617
_refine_ls_number_restraints 8
_refine_ls_restrained_S_all 0.969
_refine_ls_R_factor_all 0.1310
_refine_ls_R_factor_gt 0.0943
_refine_ls_shift/su_max 0.000
_refine_ls_shift/su_mean 0.000
_refine_ls_structure_factor_coef Fsqd
_refine_ls_weighting_details 'calc w=1/[\s^2^(Fo^2^)+(0.1896P)^2^+0.0000P] where P=(Fo^2^+2Fc^2^)/3'
_refine_ls_weighting_scheme calc
_refine_ls_wR_factor_gt 0.2447
_refine_ls_wR_factor_ref 0.2820
_reflns_number_gt 1669
_reflns_number_total 2617
_reflns_threshold_expression I>2\s(I)
_cod_data_source_file gp5053.cif
_cod_data_source_block I
_cod_depositor_comments
;
The following automatic conversions were performed:

'_symmetry_cell_setting' value 'Triclinic' changed to 'triclinic'
according to /home/saulius/struct/CIF-dictionaries/cif_core.dic
dictionary named 'cif_core.dic' version 2.4.2 from 2011-04-26.

Automatic conversion script
Id: cif_fix_values 1891 2012-01-12 08:04:46Z andrius 
;
_cod_original_cell_volume 695.8(2)
_cod_database_code 2105166

loop_
_symmetry_equiv_pos_as_xyz
'x, y, z'
'-x, -y, -z'

loop_
_atom_site_type_symbol
_atom_site_label
_atom_site_fract_x
_atom_site_fract_y
_atom_site_fract_z
_atom_site_U_iso_or_equiv
_atom_site_adp_type
_atom_site_calc_flag
_atom_site_refinement_flags
_atom_site_occupancy
_atom_site_symmetry_multiplicity
N N1' 0.8716(5) 0.2557(6) 0.5405(4) 0.0314(10) Uani d D 1 1
H H1' 0.967(4) 0.239(7) 0.557(6) 0.038 Uiso d D 1 1
C C2' 0.7556(6) 0.2210(7) 0.6168(5) 0.0309(11) Uani d . 1 1
O O21' 0.7982(4) 0.1873(5) 0.7168(3) 0.0365(9) Uani d . 1 1
N N3' 0.5979(5) 0.2314(5) 0.5852(4) 0.0281(9) Uani d . 1 1
C C4' 0.5572(6) 0.2738(6) 0.4805(5) 0.0272(10) Uani d . 1 1
N N41' 0.4029(5) 0.2823(6) 0.4520(4) 0.0343(10) Uani d D 1 1
H H41 0.360(7) 0.298(7) 0.381(4) 0.041 Uiso d D 1 1
H H42 0.347(7) 0.288(8) 0.519(4) 0.041 Uiso d D 1 1
C C5' 0.6814(6) 0.3154(7) 0.4050(5) 0.0309(11) Uani d . 1 1
F F51' 0.6359(4) 0.3625(4) 0.3020(3) 0.0396(8) Uani d . 1 1
C C6' 0.8355(6) 0.3040(6) 0.4352(5) 0.0305(11) Uani d . 1 1
H H6' 0.9179 0.3288 0.3848 0.037 Uiso calc R 1 1
N N1 0.0683(5) 0.0641(6) 0.7517(4) 0.0353(10) Uani d D 1 1
H H11 0.081(8) 0.015(7) 0.809(5) 0.042 Uiso d D 1 1
H H12 -0.029(5) 0.079(7) 0.729(6) 0.042 Uiso d D 1 1
C C2 0.1959(6) 0.1306(6) 0.7020(4) 0.0270(10) Uani d . 1 1
O O21 0.1784(4) 0.1955(5) 0.6187(3) 0.0375(9) Uani d . 1 1
N N3 0.3545(5) 0.1198(5) 0.7424(4) 0.0286(9) Uani d D 1 1
H H3 0.421(6) 0.151(7) 0.691(5) 0.034 Uiso d D 1 1
C C4 0.4028(6) 0.0611(6) 0.8403(4) 0.0286(10) Uani d . 1 1
O O41 0.3035(4) 0.0088(5) 0.9063(3) 0.0345(9) Uani d . 1 1
N N5 0.5639(5) 0.0647(6) 0.8586(4) 0.0378(11) Uani d D 1 1
H H51 0.587(8) 0.028(7) 0.922(5) 0.045 Uiso d D 1 1
H H52 0.617(7) 0.076(8) 0.795(5) 0.045 Uiso d D 1 1
S S1A 0.12039(19) 0.27830(19) 0.12286(14) 0.0425(5) Uani d . 1 1
O O1A 0.1647(5) 0.3395(6) 0.2785(4) 0.0503(11) Uani d . 1 1
C C1A -0.0443(7) 0.3587(8) 0.0881(6) 0.0472(15) Uani d . 1 1
H H1A1 -0.1477 0.2991 0.1085 0.071 Uiso calc R 1 1
H H1A2 -0.0669 0.3399 -0.0097 0.071 Uiso calc R 1 1
H H1A3 -0.0087 0.4814 0.1463 0.071 Uiso calc R 1 1
C C2A 0.2884(8) 0.4160(8) 0.0838(6) 0.0493(15) Uani d . 1 1
H H2A1 0.3094 0.5353 0.1456 0.074 Uiso calc R 1 1
H H2A2 0.2554 0.4002 -0.0125 0.074 Uiso calc R 1 1
H H2A3 0.3921 0.3877 0.0971 0.074 Uiso calc R 1 1

loop_
_atom_site_aniso_label
_atom_site_aniso_U_11
_atom_site_aniso_U_22
_atom_site_aniso_U_33
_atom_site_aniso_U_12
_atom_site_aniso_U_13
_atom_site_aniso_U_23
N1' 0.023(2) 0.048(3) 0.0268(19) 0.0117(18) 0.0075(15) 0.0196(19)
C2' 0.021(2) 0.044(3) 0.029(2) 0.008(2) 0.0048(17) 0.020(2)
O21' 0.0294(19) 0.060(2) 0.0368(18) 0.0208(17) 0.0108(14) 0.0333(18)
N3' 0.0194(19) 0.034(2) 0.0299(19) 0.0072(16) 0.0016(15) 0.0150(17)
C4' 0.024(2) 0.031(3) 0.028(2) 0.0095(19) 0.0059(17) 0.0139(19)
N41' 0.025(2) 0.055(3) 0.036(2) 0.017(2) 0.0071(17) 0.031(2)
C5' 0.032(3) 0.041(3) 0.025(2) 0.012(2) 0.0062(18) 0.020(2)
F51' 0.0402(17) 0.055(2) 0.0386(15) 0.0191(14) 0.0112(12) 0.0334(15)
C6' 0.028(2) 0.036(3) 0.025(2) 0.003(2) 0.0072(17) 0.016(2)
N1 0.025(2) 0.053(3) 0.039(2) 0.014(2) 0.0080(17) 0.030(2)
C2 0.021(2) 0.034(3) 0.025(2) 0.0086(19) 0.0029(16) 0.0132(19)
O21 0.0245(18) 0.060(2) 0.0413(19) 0.0136(16) 0.0101(14) 0.0347(18)
N3 0.0177(19) 0.044(3) 0.0283(19) 0.0061(17) 0.0026(14) 0.0232(19)
C4 0.030(3) 0.033(3) 0.023(2) 0.009(2) 0.0014(17) 0.0133(19)
O41 0.0291(18) 0.053(2) 0.0349(17) 0.0168(16) 0.0103(14) 0.0304(17)
N5 0.020(2) 0.062(3) 0.037(2) 0.0092(19) 0.0025(16) 0.031(2)
S1A 0.0480(9) 0.0420(9) 0.0384(8) 0.0108(6) 0.0109(6) 0.0200(6)
O1A 0.043(2) 0.086(3) 0.041(2) 0.030(2) 0.0113(17) 0.040(2)
C1A 0.037(3) 0.058(4) 0.037(3) 0.000(3) -0.011(2) 0.027(3)
C2A 0.048(3) 0.055(4) 0.036(3) 0.006(3) 0.015(2) 0.015(3)

loop_
_atom_type_symbol
_atom_type_description
_atom_type_scat_dispersion_real
_atom_type_scat_dispersion_imag
_atom_type_scat_source
C C 0.0033 0.0016 'International Tables Vol C Tables 4.2.6.8 and 6.1.1.4'
H H 0.0000 0.0000 'International Tables Vol C Tables 4.2.6.8 and 6.1.1.4'
N N 0.0061 0.0033 'International Tables Vol C Tables 4.2.6.8 and 6.1.1.4'
O O 0.0106 0.0060 'International Tables Vol C Tables 4.2.6.8 and 6.1.1.4'
F F 0.0171 0.0103 'International Tables Vol C Tables 4.2.6.8 and 6.1.1.4'
S S 0.1246 0.1234 'International Tables Vol C Tables 4.2.6.8 and 6.1.1.4'

loop_
_geom_angle_atom_site_label_1
_geom_angle_atom_site_label_2
_geom_angle_atom_site_label_3
_geom_angle
C6' N1' C2' 122.1(4)
C6' N1' H1' 120(4)
C2' N1' H1' 118(4)
O21' C2' N3' 121.1(4)
O21' C2' N1' 119.6(4)
N3' C2' N1' 119.3(4)
C4' N3' C2' 120.0(4)
N41' C4' N3' 118.6(4)
N41' C4' C5' 121.3(4)
N3' C4' C5' 120.0(4)
C4' N41' H41 126(4)
C4' N41' H42 115(4)
H41 N41' H42 119(5)
C6' C5' F51' 122.1(4)
C6' C5' C4' 119.9(4)
F51' C5' C4' 118.0(4)
C5' C6' N1' 118.6(4)
C5' C6' H6' 120.7
N1' C6' H6' 120.7
C2 N1 H11 123(4)
C2 N1 H12 116(4)
H11 N1 H12 121(6)
O21 C2 N1 123.2(4)
O21 C2 N3 118.7(4)
N1 C2 N3 118.0(4)
C4 N3 C2 127.6(4)
C4 N3 H3 124(4)
C2 N3 H3 108(4)
O41 C4 N5 122.3(4)
O41 C4 N3 122.8(4)
N5 C4 N3 114.9(4)
C4 N5 H51 111(4)
C4 N5 H52 117(4)
H51 N5 H52 130(6)
O1A S1A C1A 104.9(3)
O1A S1A C2A 105.4(3)
C1A S1A C2A 98.5(3)
S1A C1A H1A1 109.5
S1A C1A H1A2 109.5
H1A1 C1A H1A2 109.5
S1A C1A H1A3 109.5
H1A1 C1A H1A3 109.5
H1A2 C1A H1A3 109.5
S1A C2A H2A1 109.5
S1A C2A H2A2 109.5
H2A1 C2A H2A2 109.5
S1A C2A H2A3 109.5
H2A1 C2A H2A3 109.5
H2A2 C2A H2A3 109.5

loop_
_geom_bond_atom_site_label_1
_geom_bond_atom_site_label_2
_geom_bond_distance
N1' C6' 1.369(6)
N1' C2' 1.378(6)
N1' H1' 0.87(2)
C2' O21' 1.247(5)
C2' N3' 1.367(6)
N3' C4' 1.338(6)
C4' N41' 1.328(6)
C4' C5' 1.437(7)
N41' H41 0.87(2)
N41' H42 0.89(2)
C5' C6' 1.340(7)
C5' F51' 1.360(5)
C6' H6' 0.9500
N1 C2 1.338(6)
N1 H11 0.88(2)
N1 H12 0.89(2)
C2 O21 1.237(5)
C2 N3 1.394(6)
N3 C4 1.392(6)
N3 H3 0.88(2)
C4 O41 1.249(6)
C4 N5 1.337(6)
N5 H51 0.88(2)
N5 H52 0.87(2)
S1A O1A 1.511(4)
S1A C1A 1.784(6)
S1A C2A 1.798(6)
C1A H1A1 0.9800
C1A H1A2 0.9800
C1A H1A3 0.9800
C2A H2A1 0.9800
C2A H2A2 0.9800
C2A H2A3 0.9800

loop_
_geom_hbond_atom_site_label_D
_geom_hbond_atom_site_label_H
_geom_hbond_atom_site_label_A
_geom_hbond_site_symmetry_A
_geom_hbond_distance_DH
_geom_hbond_distance_HA
_geom_hbond_distance_DA
_geom_hbond_angle_DHA
N1' H1' O21 1_655 0.87(2) 2.01(2) 2.870(5) 172(5)
N41' H42 O21 . 0.89(2) 2.04(3) 2.872(5) 156(6)
N41' H41 O1A . 0.87(2) 2.06(4) 2.845(5) 149(5)
N1 H12 O21' 1_455 0.89(2) 1.96(3) 2.820(5) 162(5)
N1 H11 O41 . 0.88(2) 2.06(5) 2.694(5) 128(5)
N3 H3 N3' . 0.88(2) 2.09(2) 2.972(5) 174(5)
N5 H51 O41 2_657 0.88(2) 2.12(3) 2.982(5) 166(6)
N5 H52 O21' . 0.87(2) 2.01(3) 2.834(6) 156(6)

loop_
_geom_torsion_atom_site_label_1
_geom_torsion_atom_site_label_2
_geom_torsion_atom_site_label_3
_geom_torsion_atom_site_label_4
_geom_torsion
C6' N1' C2' O21' -175.8(5)
C6' N1' C2' N3' 1.3(7)
O21' C2' N3' C4' 177.6(5)
N1' C2' N3' C4' 0.5(7)
C2' N3' C4' N41' 179.8(5)
C2' N3' C4' C5' -2.7(7)
N41' C4' C5' C6' -179.3(5)
N3' C4' C5' C6' 3.2(8)
N41' C4' C5' F51' -0.6(7)
N3' C4' C5' F51' -178.1(4)
F51' C5' C6' N1' 180.0(4)
C4' C5' C6' N1' -1.4(8)
C2' N1' C6' C5' -0.8(8)
O21 C2 N3 C4 175.9(4)
N1 C2 N3 C4 -6.5(8)
C2 N3 C4 O41 0.0(8)
C2 N3 C4 N5 179.9(5)

loop_
_cod_related_entry_id
_cod_related_entry_database
_cod_related_entry_code
1 ChemSpider 30654569
